data_1517759
loop_
_publ_author_name
'Jaspreet S. Dhau'
'Rupy Dhir'
'Amritpal Singh'
'Paula Brandao'
'Vitor Felix'

_publ_section_title
;
 Synthesis and characterization of 4-(dimethylaminopyridyl)chalcogenides
 (Se, Te): X-ray structure of bis(4-dimethylamino-2-pyridyl) diselenide,
 bis(4-dimethylamino-2-pyridylselenenyl)methane and
 4-dimethylamino-2,6-bis(methylselenenyl)pyridine
;
_journal_name_full
;
Inorganica Chimica Acta
;
_journal_page_first 160
_journal_page_last 166
_journal_volume 404
_journal_year 2013
_chemical_formula_sum 'C14 H18 N4 Se2'
_chemical_formula_weight 400.24
_space_group_IT_number 2
_symmetry_cell_setting triclinic
_symmetry_space_group_name_Hall '-P 1'
_symmetry_space_group_name_H-M 'P -1'
_atom_sites_solution_hydrogens geom
_atom_sites_solution_primary direct
_atom_sites_solution_secondary difmap
_cell_angle_alpha 83.933(8)
_cell_angle_beta 79.358(8)
_cell_angle_gamma 85.138(8)
_cell_formula_units_Z 2
_cell_length_a 8.5245(17)
_cell_length_b 8.5360(16)
_cell_length_c 10.7494(19)
_cell_measurement_temperature 150(2)
_cell_volume 762.7(2)
_computing_cell_refinement 'Bruker SMART'
_computing_data_collection 'Bruker SMART'
_computing_data_reduction 'Bruker SAINT'
_computing_molecular_graphics 'Platon (Speck, 2008)'
_computing_publication_material 'SHELXL-97 (Sheldrick, 1997)'
_computing_structure_refinement 'SHELXL-97 (Sheldrick, 1997)'
_computing_structure_solution 'SHELXS-97 (Sheldrick, 1990)'
_diffrn_ambient_temperature 150(2)
_diffrn_measured_fraction_theta_full 0.994
_diffrn_measured_fraction_theta_max 0.994
_diffrn_measurement_device_type CCD
_diffrn_measurement_method 'omega and phi scans'
_diffrn_radiation_monochromator graphite
_diffrn_radiation_source 'fine-focus sealed tube'
_diffrn_radiation_type MoK\a
_diffrn_radiation_wavelength 0.71073
_diffrn_reflns_av_R_equivalents 0.0379
_diffrn_reflns_av_sigmaI/netI 0.0332
_diffrn_reflns_limit_h_max 10
_diffrn_reflns_limit_h_min -10
_diffrn_reflns_limit_k_max 10
_diffrn_reflns_limit_k_min -9
_diffrn_reflns_limit_l_max 12
_diffrn_reflns_limit_l_min -12
_diffrn_reflns_number 10404
_diffrn_reflns_theta_full 24.99
_diffrn_reflns_theta_max 24.99
_diffrn_reflns_theta_min 1.94
_diffrn_standards_interval_count 0.5
_diffrn_standards_interval_time 30
_exptl_absorpt_coefficient_mu 4.843
_exptl_absorpt_correction_T_max 0.8299
_exptl_absorpt_correction_T_min 0.4760
_exptl_absorpt_correction_type multi-scan
_exptl_crystal_colour colourless
_exptl_crystal_density_diffrn 1.743
_exptl_crystal_density_method 'not measured'
_exptl_crystal_description Block
_exptl_crystal_F_000 396
_exptl_crystal_size_max 0.18
_exptl_crystal_size_mid 0.16
_exptl_crystal_size_min 0.04
_refine_diff_density_max 1.728
_refine_diff_density_min -0.576
_refine_diff_density_rms 0.146
_refine_ls_extinction_method none
_refine_ls_goodness_of_fit_ref 1.132
_refine_ls_hydrogen_treatment constr
_refine_ls_matrix_type full
_refine_ls_number_parameters 185
_refine_ls_number_reflns 2669
_refine_ls_number_restraints 0
_refine_ls_restrained_S_all 1.132
_refine_ls_R_factor_all 0.0520
_refine_ls_R_factor_gt 0.0459
_refine_ls_shift/su_max 0.001
_refine_ls_shift/su_mean 0.000
_refine_ls_structure_factor_coef Fsqd
_refine_ls_weighting_details 'w=1/[\s^2^(Fo^2^)+(0.0714P)^2^+3.4473P] where P=(Fo^2^+2Fc^2^)/3'
_refine_ls_weighting_scheme calc
_refine_ls_wR_factor_gt 0.1390
_refine_ls_wR_factor_ref 0.1418
_reflns_number_gt 2334
_reflns_number_total 2669
_reflns_threshold_expression >2sigma(I)
_cod_data_source_file ICA-2013-404-160-166-1.cif
_cod_data_source_block compound6
_cod_depositor_comments
;
The following automatic conversions were performed:

'_refine_ls_weighting_scheme' value 'calc
w=1/[\s^2^(Fo^2^)+(0.0714P)^2^+3.4473P] where P=(Fo^2^+2Fc^2^)/3' was
changed to 'calc'. New tag '_refine_ls_weighting_details' was
created. The value of the new tag was set to
'w=1/[\s^2^(Fo^2^)+(0.0714P)^2^+3.4473P] where P=(Fo^2^+2Fc^2^)/3'.

Automatic conversion script
Id: cif_fix_values 3143 2015-03-26 13:38:13Z robertas 
;
_cod_original_sg_symbol_H-M P-1
_cod_database_code 1517759

loop_
_symmetry_equiv_pos_as_xyz
'x, y, z'
'-x, -y, -z'

loop_
_atom_site_label
_atom_site_type_symbol
_atom_site_fract_x
_atom_site_fract_y
_atom_site_fract_z
_atom_site_U_iso_or_equiv
_atom_site_adp_type
_atom_site_occupancy
_atom_site_calc_flag
_atom_site_refinement_flags
Se1 Se 0.79907(7) 0.89214(7) 0.97425(5) 0.0309(2) Uani 1 d .
Se2 Se 0.64530(7) 1.00494(7) 0.82953(6) 0.0311(2) Uani 1 d .
C1 C 0.9131(7) 0.7136(7) 0.8926(5) 0.0251(12) Uani 1 d .
N2 N 0.8321(6) 0.6130(6) 0.8462(5) 0.0271(11) Uani 1 d .
C3 C 0.9233(7) 0.4913(7) 0.7954(6) 0.0291(13) Uani 1 d .
H3 H 0.8706 0.4165 0.7613 0.035 Uiso 1 calc R
C4 C 1.0857(7) 0.4656(7) 0.7883(6) 0.0292(13) Uani 1 d .
H4 H 1.1410 0.3767 0.7499 0.035 Uiso 1 calc R
C5 C 1.1701(7) 0.5726(7) 0.8385(5) 0.0260(12) Uani 1 d .
C6 C 1.0756(7) 0.6998(7) 0.8921(6) 0.0274(12) Uani 1 d .
H6 H 1.1237 0.7764 0.9281 0.033 Uiso 1 calc R
N7 N 1.3309(6) 0.5580(6) 0.8333(5) 0.0348(12) Uani 1 d .
C71 C 1.4291(8) 0.4326(8) 0.7710(7) 0.0398(16) Uani 1 d .
H71A H 1.4076 0.3315 0.8211 0.048 Uiso 1 calc R
H71B H 1.5423 0.4520 0.7638 0.048 Uiso 1 calc R
H71C H 1.4041 0.4292 0.6860 0.048 Uiso 1 calc R
C72 C 1.4053(8) 0.6618(8) 0.8999(8) 0.0455(18) Uani 1 d .
H72A H 1.3828 0.7717 0.8679 0.055 Uiso 1 calc R
H72B H 1.5212 0.6367 0.8857 0.055 Uiso 1 calc R
H72C H 1.3622 0.6472 0.9911 0.055 Uiso 1 calc R
C8 C 0.7961(7) 1.1079(6) 0.6946(5) 0.0262(12) Uani 1 d .
N9 N 0.7168(6) 1.1949(6) 0.6129(5) 0.0323(11) Uani 1 d .
C10 C 0.8096(8) 1.2699(7) 0.5142(6) 0.0349(14) Uani 1 d .
H10 H 0.7580 1.3320 0.4528 0.042 Uiso 1 calc R
C11 C 0.9737(8) 1.2637(8) 0.4949(6) 0.0355(14) Uani 1 d .
H11 H 1.0315 1.3221 0.4234 0.043 Uiso 1 calc R
C12 C 1.0561(7) 1.1704(7) 0.5819(6) 0.0289(13) Uani 1 d .
C13 C 0.9601(7) 1.0890(7) 0.6857(6) 0.0275(12) Uani 1 d .
H13 H 1.0071 1.0230 0.7477 0.033 Uiso 1 calc R
N14 N 1.2184(6) 1.1627(7) 0.5680(5) 0.0356(12) Uani 1 d .
C141 C 1.3017(8) 1.0530(8) 0.6505(6) 0.0358(14) Uani 1 d .
H14A H 1.2738 1.0828 0.7379 0.043 Uiso 1 calc R
H14B H 1.4174 1.0563 0.6215 0.043 Uiso 1 calc R
H14C H 1.2700 0.9458 0.6478 0.043 Uiso 1 calc R
C142 C 1.3158(8) 1.2534(9) 0.4639(6) 0.0406(16) Uani 1 d .
H14D H 1.3079 1.2137 0.3831 0.049 Uiso 1 calc R
H14E H 1.4276 1.2424 0.4758 0.049 Uiso 1 calc R
H14F H 1.2773 1.3649 0.4627 0.049 Uiso 1 calc R

loop_
_atom_site_aniso_label
_atom_site_aniso_U_11
_atom_site_aniso_U_22
_atom_site_aniso_U_33
_atom_site_aniso_U_23
_atom_site_aniso_U_13
_atom_site_aniso_U_12
Se1 0.0264(4) 0.0330(4) 0.0325(4) -0.0068(3) -0.0037(2) 0.0042(3)
Se2 0.0194(3) 0.0259(4) 0.0471(4) 0.0001(3) -0.0063(3) -0.0001(2)
C1 0.022(3) 0.026(3) 0.026(3) 0.006(2) -0.004(2) -0.002(2)
N2 0.023(2) 0.026(3) 0.032(3) 0.003(2) -0.007(2) -0.004(2)
C3 0.031(3) 0.020(3) 0.038(3) -0.002(2) -0.011(3) -0.002(2)
C4 0.034(3) 0.020(3) 0.033(3) -0.001(2) -0.006(2) 0.003(2)
C5 0.021(3) 0.021(3) 0.033(3) 0.006(2) -0.004(2) -0.001(2)
C6 0.025(3) 0.023(3) 0.034(3) 0.001(2) -0.007(2) -0.003(2)
N7 0.021(3) 0.031(3) 0.051(3) -0.001(2) -0.006(2) 0.000(2)
C71 0.028(3) 0.036(4) 0.050(4) 0.000(3) -0.002(3) 0.008(3)
C72 0.023(3) 0.029(3) 0.086(6) -0.003(3) -0.016(3) -0.001(3)
C8 0.027(3) 0.017(3) 0.035(3) -0.006(2) -0.006(2) -0.002(2)
N9 0.032(3) 0.025(3) 0.042(3) -0.004(2) -0.012(2) 0.004(2)
C10 0.038(4) 0.029(3) 0.038(3) -0.002(3) -0.015(3) 0.006(3)
C11 0.045(4) 0.031(3) 0.030(3) -0.000(3) -0.006(3) -0.001(3)
C12 0.026(3) 0.025(3) 0.036(3) -0.009(2) -0.006(2) 0.001(2)
C13 0.029(3) 0.021(3) 0.033(3) -0.004(2) -0.007(2) 0.002(2)
N14 0.032(3) 0.037(3) 0.035(3) -0.001(2) -0.003(2) -0.002(2)
C141 0.027(3) 0.041(4) 0.039(3) -0.005(3) -0.008(3) 0.000(3)
C142 0.036(4) 0.048(4) 0.035(3) -0.005(3) 0.001(3) -0.003(3)

loop_
_atom_type_symbol
_atom_type_description
_atom_type_scat_dispersion_real
_atom_type_scat_dispersion_imag
_atom_type_scat_source
C C 0.0033 0.0016 'International Tables Vol C Tables 4.2.6.8 and 6.1.1.4'
H H 0.0000 0.0000 'International Tables Vol C Tables 4.2.6.8 and 6.1.1.4'
N N 0.0061 0.0033 'International Tables Vol C Tables 4.2.6.8 and 6.1.1.4'
Se Se -0.0929 2.2259 'International Tables Vol C Tables 4.2.6.8 and 6.1.1.4'

loop_
_geom_angle_atom_site_label_1
_geom_angle_atom_site_label_2
_geom_angle_atom_site_label_3
_geom_angle
C1 Se1 Se2 103.41(16)
C8 Se2 Se1 104.47(17)
N2 C1 C6 125.4(6)
N2 C1 Se1 119.6(4)
C6 C1 Se1 115.0(4)
C1 N2 C3 114.2(5)
N2 C3 C4 125.8(5)
N2 C3 H3 117.1
C4 C3 H3 117.1
C3 C4 C5 119.5(6)
C3 C4 H4 120.3
C5 C4 H4 120.3
N7 C5 C6 121.5(5)
N7 C5 C4 123.4(6)
C6 C5 C4 115.0(5)
C1 C6 C5 120.1(5)
C1 C6 H6 120.0
C5 C6 H6 120.0
C5 N7 C71 121.4(5)
C5 N7 C72 119.8(5)
C71 N7 C72 118.6(5)
N7 C71 H71A 109.5
N7 C71 H71B 109.5
H71A C71 H71B 109.5
N7 C71 H71C 109.5
H71A C71 H71C 109.5
H71B C71 H71C 109.5
N7 C72 H72A 109.5
N7 C72 H72B 109.5
H72A C72 H72B 109.5
N7 C72 H72C 109.5
H72A C72 H72C 109.5
H72B C72 H72C 109.5
N9 C8 C13 126.4(5)
N9 C8 Se2 109.5(4)
C13 C8 Se2 124.1(4)
C8 N9 C10 114.7(5)
N9 C10 C11 124.9(6)
N9 C10 H10 117.6
C11 C10 H10 117.6
C10 C11 C12 119.7(6)
C10 C11 H11 120.1
C12 C11 H11 120.1
N14 C12 C11 121.8(6)
N14 C12 C13 122.1(5)
C11 C12 C13 116.1(5)
C8 C13 C12 118.2(5)
C8 C13 H13 120.9
C12 C13 H13 120.9
C12 N14 C141 120.8(5)
C12 N14 C142 121.6(5)
C141 N14 C142 117.4(5)
N14 C141 H14A 109.5
N14 C141 H14B 109.5
H14A C141 H14B 109.5
N14 C141 H14C 109.5
H14A C141 H14C 109.5
H14B C141 H14C 109.5
N14 C142 H14D 109.5
N14 C142 H14E 109.5
H14D C142 H14E 109.5
N14 C142 H14F 109.5
H14D C142 H14F 109.5
H14E C142 H14F 109.5

loop_
_geom_bond_atom_site_label_1
_geom_bond_atom_site_label_2
_geom_bond_distance
Se1 C1 1.938(6)
Se1 Se2 2.2996(9)
Se2 C8 1.940(6)
C1 N2 1.334(8)
C1 C6 1.380(8)
N2 C3 1.345(8)
C3 C4 1.372(9)
C3 H3 0.9500
C4 C5 1.415(8)
C4 H4 0.9500
C5 N7 1.357(8)
C5 C6 1.404(8)
C6 H6 0.9500
N7 C71 1.445(9)
N7 C72 1.448(9)
C71 H71A 0.9800
C71 H71B 0.9800
C71 H71C 0.9800
C72 H72A 0.9800
C72 H72B 0.9800
C72 H72C 0.9800
C8 N9 1.332(8)
C8 C13 1.380(8)
N9 C10 1.340(9)
C10 C11 1.373(10)
C10 H10 0.9500
C11 C12 1.412(9)
C11 H11 0.9500
C12 N14 1.360(8)
C12 C13 1.412(8)
C13 H13 0.9500
N14 C141 1.454(8)
N14 C142 1.457(8)
C141 H14A 0.9800
C141 H14B 0.9800
C141 H14C 0.9800
C142 H14D 0.9800
C142 H14E 0.9800
C142 H14F 0.9800
